data_2015002
loop_
_publ_author_name
'Camerman, Arthur '
'Hempel, Andrew'
'Mastropaolo, Donald'
'Camerman, Norman'

_publ_section_title
;
 Stereochemical basis for activity in thiadiazole anticonvulsants:
 1-[5-(biphenyl-2-yl)-1,3,4-thiadiazol-2-yl]methanaminium chloride and
 two inactive analogues,
 2-(biphenyl-4-yl)-5-[2-(1-methylethylidene)hydrazino]-1,3,4-thiadiazole
 and the methanol solvate of its hydrochloride salt
;
_journal_issue 7
_journal_name_full 'Acta Crystallographica Section C'
_journal_page_first o427
_journal_page_last o430
_journal_paper_doi 10.1107/S0108270105015891
_journal_volume 61
_journal_year 2005
_chemical_formula_iupac 'C17 H16 N4 S'
_chemical_formula_moiety 'C17 H16 N4 S'
_chemical_formula_sum 'C17 H16 N4 S'
_chemical_formula_weight 308.40
_chemical_name_systematic
;
2-(Biphenyl-4-yl)-5-[2-(1-methylethylidene)hydrazino]-1,3,4-thiadiazole
;
_space_group_IT_number 2
_space_group_name_Hall '-P 1'
_symmetry_cell_setting triclinic
_symmetry_space_group_name_Hall '-P 1'
_symmetry_space_group_name_H-M 'P -1'
_atom_sites_solution_hydrogens geom
_atom_sites_solution_primary direct
_atom_sites_solution_secondary difmap
_audit_creation_method SHELXL-97
_cell_angle_alpha 74.77(3)
_cell_angle_beta 89.60(2)
_cell_angle_gamma 80.79(2)
_cell_formula_units_Z 4
_cell_length_a 7.988(2)
_cell_length_b 14.150(3)
_cell_length_c 14.545(3)
_cell_measurement_reflns_used 32
_cell_measurement_temperature 294(2)
_cell_measurement_theta_max 53
_cell_measurement_theta_min 27
_cell_volume 1564.8(7)
_computing_cell_refinement 'Picker Operating Manual'
_computing_data_collection 'Picker Operating Manual (Picker, 1967)'
_computing_data_reduction 'DATRDN The X-ray System (Stewart, 1976)'
_computing_molecular_graphics 'ORTEP-3 for Windows (Farrugia, 1997)'
_computing_publication_material SHELXL97
_computing_structure_refinement 'SHELXL97 (Sheldrick, 1997)'
_computing_structure_solution 'SHELXS97 (Sheldrick, 1990)'
_diffrn_ambient_temperature 294(2)
_diffrn_measured_fraction_theta_full 0.998
_diffrn_measured_fraction_theta_max 0.998
_diffrn_measurement_device_type 'PICKER FACS-1 four-circle diffractometer'
_diffrn_measurement_method '\w?/2\q  scan'
_diffrn_radiation_monochromator 'Ni filtered radiation'
_diffrn_radiation_source 'fine-focus sealed tube'
_diffrn_radiation_type CuK\a
_diffrn_radiation_wavelength 1.54178
_diffrn_reflns_av_R_equivalents 0.0725
_diffrn_reflns_av_sigmaI/netI 8.9794
_diffrn_reflns_limit_h_max 0
_diffrn_reflns_limit_h_min -9
_diffrn_reflns_limit_k_max 16
_diffrn_reflns_limit_k_min -16
_diffrn_reflns_limit_l_max 17
_diffrn_reflns_limit_l_min -17
_diffrn_reflns_number 5739
_diffrn_reflns_theta_full 64.99
_diffrn_reflns_theta_max 64.99
_diffrn_reflns_theta_min 3.15
_diffrn_standards_decay_% 3.1
_diffrn_standards_interval_count 100
_diffrn_standards_number 3
_exptl_absorpt_coefficient_mu 1.841
_exptl_absorpt_correction_T_max 0.961
_exptl_absorpt_correction_T_min 0.913
_exptl_absorpt_correction_type psi-scan
_exptl_absorpt_process_details '(North <i>et al.</i>, 1968)'
_exptl_crystal_colour colourless
_exptl_crystal_density_diffrn 1.309
_exptl_crystal_density_method 'not measured'
_exptl_crystal_description needle
_exptl_crystal_F_000 648
_exptl_crystal_size_max 0.33
_exptl_crystal_size_mid 0.04
_exptl_crystal_size_min 0.02
_refine_diff_density_max 0.313
_refine_diff_density_min -0.281
_refine_ls_extinction_coef 0.0033(3)
_refine_ls_extinction_expression Fc^*^=kFc[1+0.001xFc^2^\l^3^/sin(2\q)]^-1/4^
_refine_ls_extinction_method SHELXL
_refine_ls_goodness_of_fit_ref 1.028
_refine_ls_hydrogen_treatment constr
_refine_ls_matrix_type full
_refine_ls_number_parameters 406
_refine_ls_number_reflns 5322
_refine_ls_number_restraints 0
_refine_ls_restrained_S_all 1.028
_refine_ls_R_factor_all 0.1177
_refine_ls_R_factor_gt 0.0729
_refine_ls_shift/su_max 0.001
_refine_ls_shift/su_mean 0.000
_refine_ls_structure_factor_coef Fsqd
_refine_ls_weighting_details 'calc w=1/[\s^2^(Fo^2^)+(0.0632P)^2^+1.0582P] where P=(Fo^2^+2Fc^2^)/3'
_refine_ls_weighting_scheme calc
_refine_ls_wR_factor_gt 0.1634
_refine_ls_wR_factor_ref 0.1766
_reflns_number_gt 3511
_reflns_number_total 5322
_reflns_threshold_expression I>2\s(I)
_cod_data_source_file gd1394.cif
_cod_data_source_block II
_cod_depositor_comments
;
The following automatic conversions were performed:
'_symmetry_cell_setting' value 'Triclinic' changed to 'triclinic'
according to '/home/saulius/struct/CIF-dictionaries/cif_core.dic'
dictionary named 'cif_core.dic' version 2.4.1 from 2010-06-29.

Automatic conversion script
Id: cif_fix_enum 1527 2010-12-29 10:47:43Z saulius 

The following automatic conversions were performed:

'_symmetry_cell_setting' value 'Triclinic' changed to 'triclinic'
according to /home/saulius/struct/CIF-dictionaries/cif_core.dic
dictionary named 'cif_core.dic' version 2.4.1 from 2010-06-29.

Automatic conversion script
Id: cif_fix_values 1715 2011-07-08 13:25:40Z adriana 
;
_cod_database_code 2015002
_cod_database_fobs_code 2015002

loop_
_symmetry_equiv_pos_as_xyz
'x, y, z'
'-x, -y, -z'

loop_
_atom_site_label
_atom_site_fract_x
_atom_site_fract_y
_atom_site_fract_z
_atom_site_U_iso_or_equiv
_atom_site_adp_type
_atom_site_calc_flag
_atom_site_refinement_flags
_atom_site_occupancy
_atom_site_disorder_assembly
_atom_site_disorder_group
_atom_site_type_symbol
S1A 0.70342(15) 0.53858(8) 0.54529(7) 0.0623(3) Uani d . 1 . . S
C2A 0.7435(5) 0.4100(3) 0.5699(3) 0.0584(10) Uani d . 1 . . C
N3A 0.6791(5) 0.3651(3) 0.6480(2) 0.0669(10) Uani d . 1 . . N
N4A 0.5935(5) 0.4292(3) 0.6957(2) 0.0647(10) Uani d . 1 . . N
C5A 0.5949(5) 0.5215(3) 0.6508(3) 0.0556(10) Uani d . 1 . . C
C6A 0.8407(5) 0.3556(3) 0.5077(3) 0.0550(10) Uani d . 1 . . C
C7A 0.9155(6) 0.2582(3) 0.5451(3) 0.0727(13) Uani d . 1 . . C
H7A 0.9091 0.2290 0.6099 0.063(4) Uiso calc R 1 . . H
C8A 0.9998(6) 0.2033(3) 0.4883(3) 0.0720(13) Uani d . 1 . . C
H8A 1.0499 0.1379 0.5157 0.063(4) Uiso calc R 1 . . H
C9A 1.0110(5) 0.2438(3) 0.3909(3) 0.0553(10) Uani d . 1 . . C
C10A 0.9384(5) 0.3415(3) 0.3545(3) 0.0582(10) Uani d . 1 . . C
H10A 0.9462 0.3710 0.2898 0.063(4) Uiso calc R 1 . . H
C11A 0.8537(5) 0.3975(3) 0.4111(3) 0.0577(10) Uani d . 1 . . C
H11A 0.8057 0.4634 0.3841 0.063(4) Uiso calc R 1 . . H
C12A 1.0942(5) 0.1820(3) 0.3293(3) 0.0574(10) Uani d . 1 . . C
C13A 1.1004(7) 0.0806(3) 0.3526(4) 0.0859(16) Uani d . 1 . . C
H13A 1.0523 0.0492 0.4084 0.084(5) Uiso calc R 1 . . H
C14A 1.1772(8) 0.0249(4) 0.2942(4) 0.1014(19) Uani d . 1 . . C
H14A 1.1793 -0.0434 0.3111 0.084(5) Uiso calc R 1 . . H
C15A 1.2494(7) 0.0682(4) 0.2129(4) 0.0840(15) Uani d . 1 . . C
H15A 1.3015 0.0297 0.1745 0.084(5) Uiso calc R 1 . . H
C16A 1.2453(6) 0.1683(3) 0.1874(3) 0.0717(12) Uani d . 1 . . C
H16A 1.2937 0.1986 0.1313 0.084(5) Uiso calc R 1 . . H
C17A 1.1689(6) 0.2251(3) 0.2456(3) 0.0632(11) Uani d . 1 . . C
H17A 1.1676 0.2933 0.2282 0.084(5) Uiso calc R 1 . . H
N18A 0.5265(5) 0.5999(2) 0.6847(3) 0.0645(10) Uani d . 1 . . N
H18A 0.4916 0.5922 0.7418 0.128(16) Uiso calc R 1 . . H
N19A 0.5170(5) 0.6924(2) 0.6213(2) 0.0634(9) Uani d . 1 . . N
C20A 0.4472(6) 0.7672(3) 0.6490(3) 0.0648(11) Uani d . 1 . . C
C21A 0.3744(6) 0.7648(3) 0.7436(3) 0.0738(13) Uani d . 1 . . C
H21A 0.2654 0.7441 0.7457 0.130(6) Uiso calc R 1 . . H
H21B 0.3619 0.8299 0.7538 0.130(6) Uiso calc R 1 . . H
H21C 0.4489 0.7189 0.7926 0.130(6) Uiso calc R 1 . . H
C22A 0.4402(8) 0.8661(4) 0.5793(4) 0.0968(18) Uani d . 1 . . C
H22A 0.5085 0.8591 0.5261 0.130(6) Uiso calc R 1 . . H
H22B 0.4827 0.9106 0.6095 0.130(6) Uiso calc R 1 . . H
H22C 0.3249 0.8923 0.5572 0.130(6) Uiso calc R 1 . . H
S1B 0.31252(14) 0.42651(7) 1.03061(7) 0.0559(3) Uani d . 1 . . S
C2B 0.2084(5) 0.5477(3) 0.9873(3) 0.0521(9) Uani d . 1 . . C
N3B 0.2241(5) 0.5850(3) 0.8966(2) 0.0633(9) Uani d . 1 . . N
N4B 0.3217(4) 0.5193(2) 0.8544(2) 0.0607(9) Uani d . 1 . . N
C5B 0.3739(5) 0.4346(3) 0.9147(3) 0.0512(9) Uani d . 1 . . C
C6B 0.1102(5) 0.6037(3) 1.0477(3) 0.0520(9) Uani d . 1 . . C
C7B 0.0919(5) 0.5619(3) 1.1441(3) 0.0583(10) Uani d . 1 . . C
H7B 0.1439 0.4970 1.1720 0.063(4) Uiso calc R 1 . . H
C8B -0.0028(5) 0.6155(3) 1.1994(3) 0.0582(10) Uani d . 1 . . C
H8B -0.0148 0.5851 1.2635 0.063(4) Uiso calc R 1 . . H
C9B -0.0797(5) 0.7127(3) 1.1617(3) 0.0545(10) Uani d . 1 . . C
C10B -0.0599(6) 0.7540(3) 1.0647(3) 0.0617(11) Uani d . 1 . . C
H10B -0.1111 0.8191 1.0371 0.063(4) Uiso calc R 1 . . H
C11B 0.0333(6) 0.7015(3) 1.0083(3) 0.0628(11) Uani d . 1 . . C
H11B 0.0447 0.7316 0.9441 0.063(4) Uiso calc R 1 . . H
C12B -0.1736(5) 0.7715(3) 1.2214(3) 0.0575(10) Uani d . 1 . . C
C13B -0.2709(6) 0.7281(3) 1.2960(3) 0.0704(12) Uani d . 1 . . C
H13B -0.2760 0.6608 1.3087 0.084(5) Uiso calc R 1 . . H
C14B -0.3594(6) 0.7833(4) 1.3513(3) 0.0786(14) Uani d . 1 . . C
H14B -0.4233 0.7530 1.4007 0.084(5) Uiso calc R 1 . . H
C15B -0.3536(7) 0.8819(4) 1.3338(4) 0.0827(15) Uani d . 1 . . C
H15B -0.4157 0.9195 1.3701 0.084(5) Uiso calc R 1 . . H
C16B -0.2550(8) 0.9261(4) 1.2619(4) 0.0876(16) Uani d . 1 . . C
H16B -0.2473 0.9930 1.2513 0.084(5) Uiso calc R 1 . . H
C17B -0.1677(7) 0.8713(3) 1.2058(3) 0.0739(13) Uani d . 1 . . C
H17B -0.1039 0.9023 1.1566 0.084(5) Uiso calc R 1 . . H
N18B 0.4722(4) 0.3567(2) 0.8927(2) 0.0612(9) Uani d . 1 . . N
H18B 0.5054 0.3599 0.8358 0.128(16) Uiso calc R 1 . . H
N19B 0.5159(5) 0.2723(2) 0.9661(2) 0.0623(9) Uani d . 1 . . N
C20B 0.6075(6) 0.1977(3) 0.9470(3) 0.0657(11) Uani d . 1 . . C
C21B 0.6716(6) 0.1926(3) 0.8515(3) 0.0753(13) Uani d . 1 . . C
H21D 0.5792 0.1895 0.8112 0.130(6) Uiso calc R 1 . . H
H21E 0.7560 0.1344 0.8587 0.130(6) Uiso calc R 1 . . H
H21F 0.7209 0.2506 0.8234 0.130(6) Uiso calc R 1 . . H
C22B 0.6555(8) 0.1076(4) 1.0282(4) 0.108(2) Uani d . 1 . . C
H22D 0.6102 0.1206 1.0858 0.130(6) Uiso calc R 1 . . H
H22E 0.7769 0.0912 1.0352 0.130(6) Uiso calc R 1 . . H
H22F 0.6102 0.0530 1.0160 0.130(6) Uiso calc R 1 . . H

loop_
_atom_site_aniso_label
_atom_site_aniso_U_11
_atom_site_aniso_U_22
_atom_site_aniso_U_33
_atom_site_aniso_U_12
_atom_site_aniso_U_13
_atom_site_aniso_U_23
S1A 0.0745(8) 0.0553(6) 0.0564(6) -0.0097(5) 0.0134(5) -0.0145(5)
C2A 0.061(3) 0.061(3) 0.053(2) -0.008(2) 0.003(2) -0.015(2)
N3A 0.081(3) 0.061(2) 0.054(2) -0.0020(19) 0.0140(18) -0.0135(17)
N4A 0.082(3) 0.054(2) 0.056(2) -0.0035(18) 0.0178(18) -0.0159(16)
C5A 0.062(3) 0.055(2) 0.052(2) -0.0063(19) 0.0080(19) -0.0200(19)
C6A 0.059(2) 0.055(2) 0.052(2) -0.0056(19) 0.0017(19) -0.0180(19)
C7A 0.102(4) 0.059(3) 0.045(2) 0.006(2) 0.009(2) -0.005(2)
C8A 0.098(4) 0.049(2) 0.057(3) 0.010(2) -0.001(2) -0.007(2)
C9A 0.056(2) 0.053(2) 0.054(2) -0.0066(19) 0.0028(19) -0.0110(18)
C10A 0.072(3) 0.049(2) 0.051(2) -0.007(2) 0.012(2) -0.0088(18)
C11A 0.065(3) 0.046(2) 0.057(2) -0.0042(19) 0.008(2) -0.0083(18)
C12A 0.057(2) 0.059(3) 0.055(2) -0.001(2) 0.0021(19) -0.018(2)
C13A 0.109(4) 0.058(3) 0.086(3) -0.010(3) 0.035(3) -0.012(2)
C14A 0.133(5) 0.058(3) 0.121(5) -0.016(3) 0.045(4) -0.038(3)
C15A 0.097(4) 0.075(3) 0.085(4) -0.005(3) 0.022(3) -0.036(3)
C16A 0.079(3) 0.073(3) 0.063(3) -0.002(2) 0.013(2) -0.024(2)
C17A 0.078(3) 0.050(2) 0.058(2) 0.001(2) 0.005(2) -0.0154(19)
N18A 0.082(3) 0.049(2) 0.060(2) -0.0001(17) 0.0108(19) -0.0168(16)
N19A 0.078(2) 0.0475(19) 0.064(2) -0.0066(17) 0.0111(18) -0.0157(16)
C20A 0.075(3) 0.056(2) 0.063(3) -0.008(2) 0.006(2) -0.018(2)
C21A 0.089(3) 0.067(3) 0.071(3) -0.007(2) 0.014(3) -0.031(2)
C22A 0.142(5) 0.063(3) 0.079(3) -0.007(3) 0.028(3) -0.014(3)
S1B 0.0650(7) 0.0478(6) 0.0520(6) -0.0033(5) 0.0084(5) -0.0116(4)
C2B 0.056(2) 0.050(2) 0.051(2) -0.0085(18) 0.0030(18) -0.0142(18)
N3B 0.070(2) 0.060(2) 0.057(2) -0.0016(18) 0.0088(17) -0.0176(17)
N4B 0.067(2) 0.057(2) 0.0533(19) 0.0055(17) 0.0049(17) -0.0146(16)
C5B 0.055(2) 0.043(2) 0.055(2) -0.0045(17) 0.0014(18) -0.0143(17)
C6B 0.053(2) 0.054(2) 0.052(2) -0.0108(18) 0.0037(18) -0.0183(18)
C7B 0.063(3) 0.048(2) 0.060(3) -0.0045(19) 0.005(2) -0.0130(19)
C8B 0.070(3) 0.053(2) 0.050(2) -0.007(2) 0.011(2) -0.0114(18)
C9B 0.055(2) 0.053(2) 0.056(2) -0.0099(19) 0.0049(19) -0.0164(19)
C10B 0.075(3) 0.046(2) 0.056(2) 0.005(2) 0.002(2) -0.0079(19)
C11B 0.075(3) 0.056(2) 0.053(2) -0.003(2) 0.002(2) -0.0114(19)
C12B 0.063(3) 0.051(2) 0.054(2) 0.0043(19) 0.0009(19) -0.0142(18)
C13B 0.084(3) 0.055(3) 0.074(3) -0.010(2) 0.018(3) -0.022(2)
C14B 0.088(4) 0.074(3) 0.072(3) -0.001(3) 0.018(3) -0.023(3)
C15B 0.094(4) 0.075(3) 0.074(3) 0.012(3) 0.015(3) -0.026(3)
C16B 0.125(5) 0.050(3) 0.082(3) 0.005(3) 0.016(3) -0.020(2)
C17B 0.101(4) 0.050(2) 0.063(3) -0.002(2) 0.017(3) -0.007(2)
N18B 0.073(2) 0.053(2) 0.054(2) 0.0025(17) 0.0085(17) -0.0140(16)
N19B 0.072(2) 0.052(2) 0.055(2) 0.0020(17) 0.0093(17) -0.0071(16)
C20B 0.072(3) 0.052(2) 0.068(3) -0.003(2) 0.010(2) -0.010(2)
C21B 0.082(3) 0.067(3) 0.075(3) 0.009(2) 0.007(3) -0.028(2)
C22B 0.146(6) 0.066(3) 0.090(4) 0.018(3) 0.031(4) -0.004(3)

loop_
_atom_type_symbol
_atom_type_description
_atom_type_scat_dispersion_real
_atom_type_scat_dispersion_imag
_atom_type_scat_source
C C 0.0181 0.0091 'International Tables Vol C Tables 4.2.6.8 and 6.1.1.4'
H H 0.0000 0.0000 'International Tables Vol C Tables 4.2.6.8 and 6.1.1.4'
N N 0.0311 0.0180 'International Tables Vol C Tables 4.2.6.8 and 6.1.1.4'
S S 0.3331 0.5567 'International Tables Vol C Tables 4.2.6.8 and 6.1.1.4'

loop_
_geom_angle_atom_site_label_1
_geom_angle_atom_site_label_2
_geom_angle_atom_site_label_3
_geom_angle_site_symmetry_3
_geom_angle
C2A S1A C5A . 86.24(19)
N3A C2A C6A . 122.4(4)
N3A C2A S1A . 114.0(3)
C6A C2A S1A . 123.6(3)
C2A N3A N4A . 113.3(3)
C5A N4A N3A 1 111.9(3)
C5A N4A N3A . 111.9(3)
N4A C5A N18A . 123.9(4)
N4A C5A S1A . 114.6(3)
N18A C5A S1A . 121.4(3)
C7A C6A C11A . 118.1(4)
C7A C6A C2A . 119.6(4)
C11A C6A C2A . 122.3(4)
C6A C7A C8A . 121.3(4)
C6A C7A H7A . 119.3
C8A C7A H7A . 119.3
C7A C8A C9A . 121.2(4)
C7A C8A H8A . 119.4
C9A C8A H8A . 119.4
C10A C9A C8A . 117.0(4)
C10A C9A C12A . 122.3(4)
C8A C9A C12A . 120.7(4)
C9A C10A C11A . 122.2(4)
C9A C10A H10A . 118.9
C11A C10A H10A . 118.9
C6A C11A C10A . 120.1(4)
C6A C11A H11A . 119.9
C10A C11A H11A . 119.9
C13A C12A C17A . 117.3(4)
C13A C12A C9A . 121.9(4)
C17A C12A C9A . 120.8(4)
C12A C13A C14A . 120.9(5)
C12A C13A H13A . 119.6
C14A C13A H13A . 119.6
C15A C14A C13A . 121.1(5)
C15A C14A H14A . 119.5
C13A C14A H14A . 119.5
C14A C15A C16A . 119.7(5)
C14A C15A H15A . 120.2
C16A C15A H15A . 120.2
C15A C16A C17A . 119.8(4)
C15A C16A H16A . 120.1
C17A C16A H16A . 120.1
C16A C17A C12A . 121.2(4)
C16A C17A H17A . 119.4
C12A C17A H17A . 119.4
C5A N18A N19A . 115.6(3)
C5A N18A H18A . 122.2
N19A N18A H18A . 122.2
C20A N19A N18A . 117.5(4)
N19A C20A C21A . 126.2(4)
N19A C20A C22A . 116.2(4)
C21A C20A C22A . 117.6(4)
C20A C21A H21A . 109.5
C20A C21A H21B . 109.5
H21A C21A H21B . 109.5
C20A C21A H21C . 109.5
H21A C21A H21C . 109.5
H21B C21A H21C . 109.5
C20A C22A H22A . 109.5
C20A C22A H22B . 109.5
H22A C22A H22B . 109.5
C20A C22A H22C . 109.5
H22A C22A H22C . 109.5
H22B C22A H22C . 109.5
C5B S1B C2B . 86.22(18)
N3B C2B C6B . 122.7(4)
N3B C2B S1B . 114.1(3)
C6B C2B S1B . 123.2(3)
C2B N3B N4B . 112.7(3)
C5B N4B N3B . 112.0(3)
N4B C5B N18B . 124.5(4)
N4B C5B S1B . 114.9(3)
N18B C5B S1B . 120.6(3)
C7B C6B C11B . 118.2(4)
C7B C6B C2B . 121.9(4)
C11B C6B C2B . 119.9(4)
C6B C7B C8B . 121.0(4)
C6B C7B H7B . 119.5
C8B C7B H7B . 119.5
C9B C8B C7B . 121.7(4)
C9B C8B H8B . 119.1
C7B C8B H8B . 119.1
C8B C9B C10B . 116.7(4)
C8B C9B C12B . 121.8(4)
C10B C9B C12B . 121.4(4)
C11B C10B C9B . 122.3(4)
C11B C10B H10B . 118.8
C9B C10B H10B . 118.8
C10B C11B C6B . 120.0(4)
C10B C11B H11B . 120.0
C6B C11B H11B . 120.0
C17B C12B C13B . 117.5(4)
C17B C12B C9B . 121.1(4)
C13B C12B C9B . 121.3(4)
C14B C13B C12B . 121.2(4)
C14B C13B H13B . 119.4
C12B C13B H13B . 119.4
C15B C14B C13B . 120.3(5)
C15B C14B H14B . 119.9
C13B C14B H14B . 119.9
C14B C15B C16B . 119.6(5)
C14B C15B H15B . 120.2
C16B C15B H15B . 120.2
C17B C16B C15B . 120.3(5)
C17B C16B H16B . 119.9
C15B C16B H16B . 119.9
C12B C17B C16B . 121.1(5)
C12B C17B H17B . 119.5
C16B C17B H17B . 119.5
C5B N18B N19B . 116.6(3)
C5B N18B H18B . 121.7
N19B N18B H18B . 121.7
C20B N19B N18B . 117.7(3)
N19B C20B C21B . 126.1(4)
N19B C20B C22B . 116.6(4)
C21B C20B C22B . 117.2(4)
C20B C21B H21D . 109.5
C20B C21B H21E . 109.5
H21D C21B H21E . 109.5
C20B C21B H21F . 109.5
H21D C21B H21F . 109.5
H21E C21B H21F . 109.5
C20B C22B H22D . 109.5
C20B C22B H22E . 109.5
H22D C22B H22E . 109.5
C20B C22B H22F . 109.5
H22D C22B H22F . 109.5
H22E C22B H22F . 109.5

loop_
_geom_bond_atom_site_label_1
_geom_bond_atom_site_label_2
_geom_bond_site_symmetry_2
_geom_bond_distance
_geom_bond_publ_flag
S1A C2A . 1.736(4) ?
S1A C5A . 1.737(4) ?
C2A N3A . 1.295(5) ?
C2A C6A . 1.477(5) ?
N3A N4A 1 1.377(5) ?
N4A C5A . 1.299(5) ?
N4A N3A 1 1.377(5) ?
C5A N4A 1 1.299(5) ?
C5A N18A . 1.365(5) ?
C6A C7A . 1.379(5) ?
C6A C11A . 1.384(5) ?
C7A C8A . 1.379(6) ?
C7A H7A . 0.930 ?
C8A C9A . 1.390(5) ?
C8A H8A . 0.93 ?
C9A C10A . 1.375(5) ?
C9A C12A . 1.492(5) ?
C10A C11A . 1.388(5) ?
C10A H10A . 0.93 ?
C11A H11A . 0.93 ?
C12A C13A . 1.377(6) ?
C12A C17A . 1.387(5) ?
C13A C14A . 1.381(7) ?
C13A H13A . 0.93 ?
C14A C15A . 1.353(7) ?
C14A H14A . 0.93 ?
C15A C16A . 1.363(6) ?
C15A H15A . 0.93 ?
C16A C17A . 1.388(6) ?
C16A H16A . 0.93 ?
C17A H17A . 0.93 ?
N18A N19A . 1.379(4) ?
N18A H18A . 0.86 ?
N19A C20A . 1.276(5) ?
C20A C21A . 1.484(6) ?
C20A C22A . 1.490(6) ?
C21A H21A . 0.96 ?
C21A H21B . 0.96 ?
C21A H21C . 0.96 ?
C22A H22A . 0.96 ?
C22A H22B . 0.96 ?
C22A H22C . 0.96 ?
S1B C5B . 1.732(4) ?
S1B C2B . 1.735(4) ?
C2B N3B . 1.300(5) ?
C2B C6B . 1.474(5) ?
N3B N4B . 1.381(4) ?
N4B C5B . 1.294(5) ?
C5B N18B . 1.356(5) ?
C6B C7B . 1.387(5) ?
C6B C11B . 1.393(5) ?
C7B C8B . 1.386(5) ?
C7B H7B . 0.93 ?
C8B C9B . 1.382(5) ?
C8B H8B . 0.93 ?
C9B C10B . 1.396(5) ?
C9B C12B . 1.476(5) ?
C10B C11B . 1.383(5) ?
C10B H10B . 0.93 ?
C11B H11B . 0.93 ?
C12B C17B . 1.379(6) ?
C12B C13B . 1.396(6) ?
C13B C14B . 1.379(6) ?
C13B H13B . 0.93 ?
C14B C15B . 1.359(6) ?
C14B H14B . 0.93 ?
C15B C16B . 1.381(7) ?
C15B H15B . 0.93 ?
C16B C17B . 1.380(6) ?
C16B H16B . 0.93 ?
C17B H17B . 0.93 ?
N18B N19B . 1.374(4) ?
N18B H18B . 0.86 ?
N19B C20B . 1.277(5) ?
C20B C21B . 1.491(6) ?
C20B C22B . 1.493(6) ?
C21B H21D . 0.96 ?
C21B H21E . 0.96 ?
C21B H21F . 0.96 ?
C22B H22D . 0.96 ?
C22B H22E . 0.96 ?
C22B H22F . 0.96 ?

loop_
_geom_hbond_atom_site_label_D
_geom_hbond_atom_site_label_H
_geom_hbond_atom_site_label_A
_geom_hbond_site_symmetry_A
_geom_hbond_distance_DH
_geom_hbond_distance_HA
_geom_hbond_distance_DA
_geom_hbond_angle_DHA
N18A H18A N4B 1 0.86 2.26 3.022(5) 147
N18B H18B N4A 1 0.86 2.18 2.990(5) 157
C21B H21F N3A 1 0.96 2.63 3.312(6) 129

loop_
_geom_torsion_atom_site_label_1
_geom_torsion_atom_site_label_2
_geom_torsion_atom_site_label_3
_geom_torsion_atom_site_label_4
_geom_torsion
C5A S1A C2A N3A 0.3(4)
C5A S1A C2A C6A 179.7(4)
C6A C2A N3A N4A 179.9(4)
S1A C2A N3A N4A -0.7(5)
C2A N3A N4A C5A 0.7(6)
N3A N4A C5A N18A -176.7(4)
N3A N4A C5A S1A -0.4(5)
C2A S1A C5A N4A 0.0(4)
C2A S1A C5A N18A 176.5(4)
N3A C2A C6A C7A -22.5(7)
S1A C2A C6A C7A 158.1(4)
N3A C2A C6A C11A 154.6(4)
S1A C2A C6A C11A -24.7(6)
C11A C6A C7A C8A -0.7(7)
C2A C6A C7A C8A 176.6(5)
C6A C7A C8A C9A -0.6(8)
C7A C8A C9A C10A 1.6(7)
C7A C8A C9A C12A -176.6(5)
C8A C9A C10A C11A -1.4(7)
C12A C9A C10A C11A 176.7(4)
C7A C6A C11A C10A 0.8(6)
C2A C6A C11A C10A -176.3(4)
C9A C10A C11A C6A 0.2(7)
C10A C9A C12A C13A -151.2(5)
C8A C9A C12A C13A 26.9(7)
C10A C9A C12A C17A 28.8(6)
C8A C9A C12A C17A -153.1(4)
C17A C12A C13A C14A -0.4(8)
C9A C12A C13A C14A 179.6(5)
C12A C13A C14A C15A 0.4(10)
C13A C14A C15A C16A -0.5(10)
C14A C15A C16A C17A 0.7(8)
C15A C16A C17A C12A -0.7(7)
C13A C12A C17A C16A 0.6(7)
C9A C12A C17A C16A -179.5(4)
N4A C5A N18A N19A -170.6(4)
S1A C5A N18A N19A 13.3(5)
C5A N18A N19A C20A 177.1(4)
N18A N19A C20A C21A 0.0(7)
N18A N19A C20A C22A 179.5(4)
C5B S1B C2B N3B -0.3(3)
C5B S1B C2B C6B 179.5(4)
C6B C2B N3B N4B 180.0(4)
S1B C2B N3B N4B -0.2(5)
C2B N3B N4B C5B 0.9(5)
N3B N4B C5B N18B -179.8(4)
N3B N4B C5B S1B -1.2(5)
C2B S1B C5B N4B 0.8(3)
C2B S1B C5B N18B 179.6(4)
N3B C2B C6B C7B 178.6(4)
S1B C2B C6B C7B -1.2(6)
N3B C2B C6B C11B -1.7(6)
S1B C2B C6B C11B 178.5(3)
C11B C6B C7B C8B 1.1(6)
C2B C6B C7B C8B -179.2(4)
C6B C7B C8B C9B -1.3(7)
C7B C8B C9B C10B 1.0(6)
C7B C8B C9B C12B -177.0(4)
C8B C9B C10B C11B -0.7(7)
C12B C9B C10B C11B 177.3(4)
C9B C10B C11B C6B 0.5(7)
C7B C6B C11B C10B -0.8(6)
C2B C6B C11B C10B 179.6(4)
C8B C9B C12B C17B 143.0(4)
C10B C9B C12B C17B -34.9(6)
C8B C9B C12B C13B -36.7(6)
C10B C9B C12B C13B 145.4(4)
C17B C12B C13B C14B 0.8(7)
C9B C12B C13B C14B -179.5(4)
C12B C13B C14B C15B 0.1(8)
C13B C14B C15B C16B -1.7(8)
C14B C15B C16B C17B 2.4(8)
C13B C12B C17B C16B 0.0(7)
C9B C12B C17B C16B -179.7(5)
C15B C16B C17B C12B -1.6(8)
N4B C5B N18B N19B 179.9(4)
S1B C5B N18B N19B 1.3(5)
C5B N18B N19B C20B 179.5(4)
N18B N19B C20B C21B -0.4(7)
N18B N19B C20B C22B 179.1(4)
